data_4345270
loop_
_publ_author_name
'Kulmaczewski, Rafal'
'Cespedes, Oscar'
'Halcrow, Malcolm A.'

_publ_section_title
;
 Gradual Thermal Spin-Crossover Mediated by a Reentrant Z' = 1
 \\rightarrow Z' = 6 \\rightarrow Z' = 1 Phase Transition.
;
_journal_issue 6
_journal_name_full 'Inorganic chemistry'
_journal_page_first 3144
_journal_page_last 3148
_journal_paper_doi 10.1021/acs.inorgchem.7b00071
_journal_volume 56
_journal_year 2017
_chemical_formula_moiety 'C18 H21 Fe N7 S3, 2(B F4)'
_chemical_formula_sum 'C18 H21 B2 F8 Fe N7 S3'
_chemical_formula_weight 661.07
_chemical_name_systematic
; 
[Tris-(4-{thiazol-4-yl}-3-aza-3-butenyl)amine]iron(II) 
di-tetrafluoroborate
;
_space_group_IT_number 14
_symmetry_cell_setting monoclinic
_symmetry_space_group_name_Hall '-P 2ybc'
_symmetry_space_group_name_H-M 'P 1 21/c 1'
_atom_sites_solution_hydrogens geom
_atom_sites_solution_primary direct
_atom_sites_solution_secondary difmap
_audit_creation_method SHELXL-97
_cell_angle_alpha 90.00
_cell_angle_beta 102.900(2)
_cell_angle_gamma 90.00
_cell_formula_units_Z 4
_cell_length_a 12.0973(3)
_cell_length_b 17.7784(5)
_cell_length_c 12.5249(3)
_cell_measurement_reflns_used 5835
_cell_measurement_temperature 175(2)
_cell_measurement_theta_max 73.35
_cell_measurement_theta_min 3.73
_cell_volume 2625.75(12)
_computing_cell_refinement 'CrysAlisPro, Agilent Technologies'
_computing_data_collection 'CrysAlisPro, Agilent Technologies'
_computing_data_reduction 'CrysAlisPro, Agilent Technologies'
_computing_molecular_graphics 'XSEED (Barbour, 2001)'
_computing_publication_material 'local program'
_computing_structure_refinement 'SHELXL-97 (Sheldrick, 1997)'
_computing_structure_solution 'SHELXS-97 (Sheldrick, 1990)'
_diffrn_ambient_temperature 175(2)
_diffrn_detector_area_resol_mean 5.3095
_diffrn_measured_fraction_theta_full 0.951
_diffrn_measured_fraction_theta_max 0.933
_diffrn_measurement_device_type 'SuperNova, Dual, Cu at zero, Atlas'
_diffrn_measurement_method '\w scans'
_diffrn_radiation_monochromator mirror
_diffrn_radiation_source 'SuperNova (Cu) X-ray Source'
_diffrn_radiation_type CuK\a
_diffrn_radiation_wavelength 1.54184
_diffrn_reflns_av_R_equivalents 0.0317
_diffrn_reflns_av_sigmaI/netI 0.0339
_diffrn_reflns_limit_h_max 15
_diffrn_reflns_limit_h_min -14
_diffrn_reflns_limit_k_max 21
_diffrn_reflns_limit_k_min -18
_diffrn_reflns_limit_l_max 15
_diffrn_reflns_limit_l_min -10
_diffrn_reflns_number 12093
_diffrn_reflns_theta_full 72.00
_diffrn_reflns_theta_max 73.83
_diffrn_reflns_theta_min 3.75
_diffrn_standards_decay_% 0
_diffrn_standards_interval_count 0
_diffrn_standards_interval_time 0
_diffrn_standards_number 0
_exptl_absorpt_coefficient_mu 7.589
_exptl_absorpt_correction_T_max 1.000
_exptl_absorpt_correction_T_min 0.312
_exptl_absorpt_correction_type multi-scan
_exptl_absorpt_process_details
; 
CrysAlisPro, Agilent Technologies,
Version 1.171.36.24 (release 03-12-2012 CrysAlis171 .NET)
Empirical absorption correction using spherical harmonics,
 implemented in SCALE3 ABSPACK scaling algorithm.
;
_exptl_crystal_colour orange
_exptl_crystal_density_diffrn 1.672
_exptl_crystal_density_method 'not measured'
_exptl_crystal_description cube
_exptl_crystal_F_000 1336
_exptl_crystal_size_max 0.30
_exptl_crystal_size_mid 0.27
_exptl_crystal_size_min 0.18
_refine_diff_density_max 0.885
_refine_diff_density_min -0.943
_refine_diff_density_rms 0.096
_refine_ls_extinction_method none
_refine_ls_goodness_of_fit_ref 1.030
_refine_ls_hydrogen_treatment constr
_refine_ls_matrix_type full
_refine_ls_number_parameters 446
_refine_ls_number_reflns 4960
_refine_ls_number_restraints 117
_refine_ls_restrained_S_all 1.052
_refine_ls_R_factor_all 0.0818
_refine_ls_R_factor_gt 0.0747
_refine_ls_shift/su_max 0.001
_refine_ls_shift/su_mean 0.000
_refine_ls_structure_factor_coef Fsqd
_refine_ls_weighting_details 'calc w=1/[\s^2^(Fo^2^)+(0.0907P)^2^+9.4321P] where P=(Fo^2^+2Fc^2^)/3'
_refine_ls_weighting_scheme calc
_refine_ls_wR_factor_gt 0.1851
_refine_ls_wR_factor_ref 0.1911
_reflns_number_gt 4364
_reflns_number_total 4960
_reflns_threshold_expression >2sigma(I)
_cod_data_source_file ic7b00071_si_002.cif
_cod_data_source_block mhtz175
_cod_depositor_comments 'Adding full bibliography for 4345268--4345275.cif.'
_cod_original_sg_symbol_H-M 'P 21/c'
_cod_database_code 4345270

loop_
_symmetry_equiv_pos_as_xyz
'x, y, z'
'-x, y+1/2, -z+1/2'
'-x, -y, -z'
'x, -y-1/2, z-1/2'

loop_
_atom_site_label
_atom_site_type_symbol
_atom_site_fract_x
_atom_site_fract_y
_atom_site_fract_z
_atom_site_U_iso_or_equiv
_atom_site_adp_type
_atom_site_occupancy
_atom_site_symmetry_multiplicity
_atom_site_calc_flag
_atom_site_refinement_flags
_atom_site_disorder_assembly
_atom_site_disorder_group
Fe1A Fe 0.7551(8) 0.4060(6) 0.3357(10) 0.0211(10) Uani 0.50 1 d P . .
N2A N 0.8728(10) 0.2795(6) 0.5373(8) 0.042(3) Uani 0.50 1 d PD A 1
C3A C 0.9288(10) 0.2430(6) 0.4635(8) 0.041(2) Uiso 0.50 1 d PD A 1
H3A1 H 0.9332 0.1887 0.4814 0.049 Uiso 0.50 1 calc PR A 1
H3A2 H 1.0075 0.2622 0.4773 0.049 Uiso 0.50 1 calc PR A 1
C4A C 0.8782(9) 0.2508(5) 0.3449(7) 0.0259(19) Uiso 0.50 1 d PD A 1
H4A1 H 0.9247 0.2217 0.3037 0.031 Uiso 0.50 1 calc PR A 1
H4A2 H 0.8015 0.2282 0.3294 0.031 Uiso 0.50 1 calc PR A 1
N5A N 0.869(2) 0.3285(10) 0.304(3) 0.024(4) Uani 0.50 1 d PD A 1
C6A C 0.9384(11) 0.3546(7) 0.2496(11) 0.026(4) Uiso 0.50 1 d PD A 1
H6A H 0.9968 0.3241 0.2329 0.032 Uiso 0.50 1 calc PR A 1
C7A C 0.9243(12) 0.4335(7) 0.2138(12) 0.022(4) Uiso 0.50 1 d PD A 1
N8A N 0.841(2) 0.4747(12) 0.247(3) 0.028(7) Uani 0.50 1 d PD A 1
C9A C 0.8388(13) 0.5441(8) 0.2145(13) 0.029(4) Uiso 0.50 1 d PD A 1
H9A H 0.7865 0.5804 0.2290 0.035 Uiso 0.50 1 calc PR A 1
S10A S 0.9402(15) 0.5633(8) 0.1427(19) 0.037(2) Uani 0.50 1 d PD A 1
C11A C 0.9847(10) 0.4741(6) 0.1553(10) 0.031(3) Uiso 0.50 1 d PD A 1
H11A H 1.0444 0.4546 0.1255 0.037 Uiso 0.50 1 calc PR A 1
C12A C 0.9331(9) 0.3404(5) 0.5996(8) 0.037(2) Uiso 0.50 1 d PD A 1
H12A H 1.0079 0.3217 0.6400 0.044 Uiso 0.50 1 calc PR A 1
H12B H 0.8905 0.3569 0.6543 0.044 Uiso 0.50 1 calc PR A 1
C13A C 0.9522(9) 0.4091(5) 0.5305(8) 0.031(2) Uiso 0.50 1 d PD A 1
H13A H 0.9968 0.4476 0.5789 0.037 Uiso 0.50 1 calc PR A 1
H13B H 0.9961 0.3936 0.4763 0.037 Uiso 0.50 1 calc PR A 1
N14A N 0.8447(15) 0.4411(9) 0.4740(13) 0.025(3) Uani 0.50 1 d PD A .
C15A C 0.8076(16) 0.5047(12) 0.503(2) 0.026(5) Uiso 0.30 1 d PD A 1
H15A H 0.8507 0.5297 0.5652 0.031 Uiso 0.30 1 calc PR A 1
C16A C 0.7033(17) 0.5395(13) 0.444(2) 0.034(6) Uiso 0.30 1 d PD A 1
N17A N 0.656(4) 0.500(2) 0.349(3) 0.038(14) Uiso 0.30 1 d PD A 1
C18A C 0.566(2) 0.5324(12) 0.288(2) 0.037(6) Uiso 0.30 1 d PD A 1
H18A H 0.5252 0.5130 0.2202 0.044 Uiso 0.30 1 calc PR A 1
S19A S 0.5319(6) 0.6144(5) 0.3471(7) 0.0582(16) Uiso 0.30 1 d PD A 1
C20A C 0.6451(14) 0.6040(11) 0.4562(16) 0.043(4) Uiso 0.30 1 d PD A 1
H20A H 0.6645 0.6378 0.5162 0.052 Uiso 0.30 1 calc PR A 1
C15C C 0.8179(17) 0.4937(11) 0.531(2) 0.017(6) Uiso 0.20 1 d PD A 3
H15C H 0.8590 0.5102 0.6006 0.020 Uiso 0.20 1 calc PR A 3
C16C C 0.7128(19) 0.5235(14) 0.4688(19) 0.026(6) Uiso 0.20 1 d PD A 3
N17C N 0.664(2) 0.4888(14) 0.370(2) 0.019(7) Uiso 0.20 1 d PD A 3
C18C C 0.567(2) 0.5182(13) 0.321(2) 0.032(7) Uiso 0.20 1 d PD A 3
H18C H 0.5234 0.5007 0.2526 0.039 Uiso 0.20 1 calc PR A 3
S19C S 0.5265(6) 0.5919(5) 0.3927(7) 0.0494(17) Uiso 0.20 1 d PD A 3
C20C C 0.6463(16) 0.5789(13) 0.4950(19) 0.036(5) Uiso 0.20 1 d PD A 3
H20C H 0.6636 0.6069 0.5613 0.044 Uiso 0.20 1 calc PR A 3
C21A C 0.7613(9) 0.2568(6) 0.5416(9) 0.036(2) Uiso 0.50 1 d PD A 1
H21A H 0.7629 0.2390 0.6168 0.043 Uiso 0.50 1 calc PR A 1
H21B H 0.7403 0.2134 0.4918 0.043 Uiso 0.50 1 calc PR A 1
C22A C 0.6694(10) 0.3149(7) 0.5121(9) 0.040(2) Uiso 0.50 1 d PD A 1
H22A H 0.5975 0.2937 0.5242 0.048 Uiso 0.50 1 calc PR A 1
H22B H 0.6893 0.3590 0.5610 0.048 Uiso 0.50 1 calc PR A 1
N23A N 0.6525(13) 0.3400(8) 0.3959(11) 0.037(3) Uani 0.50 1 d PD A 1
C24A C 0.5639(11) 0.3151(7) 0.3275(9) 0.044(3) Uiso 0.50 1 d PD A 1
H24A H 0.5107 0.2830 0.3501 0.053 Uiso 0.50 1 calc PR A 1
C25A C 0.5502(9) 0.3383(7) 0.2156(9) 0.036(3) Uiso 0.50 1 d PD A 1
N26 N 0.6305(4) 0.3868(2) 0.1886(3) 0.0378(9) Uani 1 1 d D A .
C27A C 0.6236(15) 0.4069(12) 0.0883(11) 0.037(6) Uiso 0.50 1 d PD A 1
H27A H 0.6781 0.4344 0.0601 0.044 Uiso 0.50 1 calc PR A 1
S28A S 0.4972(12) 0.3737(11) 0.0175(10) 0.0378(18) Uani 0.50 1 d PD A 1
C29A C 0.4640(10) 0.3271(7) 0.1262(9) 0.040(3) Uiso 0.50 1 d PD A 1
H29A H 0.3972 0.2985 0.1244 0.047 Uiso 0.50 1 calc PR A 1
Fe1B Fe 0.7351(8) 0.4162(7) 0.3244(10) 0.0268(14) Uani 0.50 1 d P A 2
N2B N 0.8252(10) 0.3030(6) 0.5247(11) 0.054(3) Uani 0.50 1 d PD A 2
C3B C 0.8870(13) 0.2530(8) 0.4718(11) 0.061(4) Uiso 0.50 1 d PD A 2
H3B1 H 0.8825 0.2012 0.4998 0.073 Uiso 0.50 1 calc PR A 2
H3B2 H 0.9678 0.2681 0.4869 0.073 Uiso 0.50 1 calc PR A 2
C4B C 0.8347(13) 0.2553(7) 0.3444(10) 0.050(3) Uiso 0.50 1 d PD A 2
H4B1 H 0.8781 0.2222 0.3050 0.060 Uiso 0.50 1 calc PR A 2
H4B2 H 0.7548 0.2384 0.3282 0.060 Uiso 0.50 1 calc PR A 2
N5B N 0.842(2) 0.3351(11) 0.311(3) 0.033(4) Uani 0.50 1 d PD A 2
C6B C 0.9203(14) 0.3477(8) 0.2574(14) 0.038(4) Uiso 0.50 1 d PD A 2
H6B H 0.9685 0.3089 0.2418 0.046 Uiso 0.50 1 calc PR A 2
C7B C 0.9296(13) 0.4235(8) 0.2236(14) 0.030(5) Uiso 0.50 1 d PD A 2
N8B N 0.841(3) 0.4675(13) 0.242(3) 0.025(6) Uani 0.50 1 d PD A 2
C9B C 0.8454(12) 0.5356(8) 0.2025(13) 0.028(5) Uiso 0.50 1 d PD A 2
H9B H 0.7913 0.5735 0.2076 0.033 Uiso 0.50 1 calc PR A 2
S10B S 0.9563(14) 0.5506(7) 0.1414(18) 0.0326(17) Uani 0.50 1 d PD A 2
C11B C 1.0020(9) 0.4598(6) 0.1718(9) 0.027(3) Uiso 0.50 1 d PD A 2
H11B H 1.0678 0.4382 0.1549 0.033 Uiso 0.50 1 calc PR A 2
C12B C 0.8814(10) 0.3562(5) 0.6039(8) 0.038(2) Uiso 0.50 1 d PD A 2
H12C H 0.9482 0.3321 0.6518 0.046 Uiso 0.50 1 calc PR A 2
H12D H 0.8293 0.3723 0.6503 0.046 Uiso 0.50 1 calc PR A 2
C13B C 0.9195(11) 0.4246(6) 0.5490(10) 0.042(3) Uiso 0.50 1 d PD A 2
H13C H 0.9560 0.4608 0.6061 0.050 Uiso 0.50 1 calc PR A 2
H13D H 0.9771 0.4087 0.5084 0.050 Uiso 0.50 1 calc PR A 2
N14B N 0.8265(18) 0.4623(9) 0.4731(17) 0.030(4) Uani 0.50 1 d PD A 2
C15B C 0.7923(9) 0.5257(6) 0.5008(9) 0.025(2) Uiso 0.50 1 d PD A 2
H15B H 0.8249 0.5489 0.5688 0.030 Uiso 0.50 1 calc PR A 2
C16B C 0.7006(8) 0.5598(6) 0.4214(9) 0.028(2) Uiso 0.50 1 d PD A 2
N17B N 0.6489(13) 0.5148(12) 0.3350(13) 0.025(3) Uani 0.50 1 d PD A 2
C18B C 0.5659(11) 0.5510(7) 0.2714(10) 0.036(3) Uiso 0.50 1 d PD A 2
H18B H 0.5185 0.5285 0.2088 0.043 Uiso 0.50 1 calc PR A 2
S19B S 0.5490(3) 0.6410(2) 0.3086(3) 0.0526(7) Uani 0.50 1 d PD A 2
C20B C 0.6595(9) 0.6307(6) 0.4187(10) 0.045(3) Uiso 0.50 1 d PD A 2
H20B H 0.6880 0.6690 0.4705 0.054 Uiso 0.50 1 calc PR A 2
C21B C 0.7169(11) 0.2780(8) 0.5362(11) 0.053(3) Uiso 0.50 1 d PD A 2
H21C H 0.7198 0.2653 0.6138 0.064 Uiso 0.50 1 calc PR A 2
H21D H 0.6948 0.2322 0.4915 0.064 Uiso 0.50 1 calc PR A 2
C22B C 0.6296(13) 0.3400(9) 0.4986(12) 0.065(4) Uiso 0.50 1 d PD A 2
H22C H 0.5554 0.3246 0.5124 0.078 Uiso 0.50 1 calc PR A 2
H22D H 0.6539 0.3866 0.5404 0.078 Uiso 0.50 1 calc PR A 2
N23B N 0.6185(15) 0.3540(13) 0.3799(13) 0.067(7) Uani 0.50 1 d PD A 2
C24B C 0.5307(10) 0.3350(7) 0.3098(9) 0.042(3) Uiso 0.50 1 d PD A 2
H24B H 0.4702 0.3088 0.3304 0.051 Uiso 0.50 1 calc PR A 2
C25B C 0.5264(8) 0.3547(6) 0.1978(8) 0.030(2) Uiso 0.50 1 d PD A 2
C27B C 0.6091(15) 0.4035(10) 0.0823(10) 0.030(5) Uiso 0.50 1 d PD A 2
H27B H 0.6639 0.4313 0.0550 0.036 Uiso 0.50 1 calc PR A 2
S28B S 0.4849(12) 0.3767(11) -0.0084(10) 0.0371(18) Uani 0.50 1 d PD A 2
C29B C 0.4443(10) 0.3449(7) 0.1061(9) 0.037(3) Uiso 0.50 1 d PD A 2
H29B H 0.3725 0.3229 0.1053 0.044 Uiso 0.50 1 calc PR A 2
B30A B 0.7836(8) 0.7602(5) 0.1769(7) 0.051(2) Uiso 0.75 1 d PD . .
F31A F 0.7535(11) 0.7724(8) 0.2794(10) 0.122(4) Uiso 0.50 1 d PD B 1
F32A F 0.8688(8) 0.7108(5) 0.1982(10) 0.073(3) Uiso 0.50 1 d PD B 1
F33A F 0.6871(9) 0.7381(7) 0.1048(8) 0.079(3) Uiso 0.50 1 d PD B 1
F34A F 0.8182(7) 0.8298(4) 0.1532(8) 0.072(2) Uiso 0.50 1 d PD B 1
F31B F 0.743(2) 0.7057(11) 0.0961(15) 0.117(8) Uiso 0.25 1 d PD B 2
F32B F 0.8677(13) 0.7242(9) 0.2542(13) 0.072(5) Uiso 0.25 1 d PD B 2
F33B F 0.706(2) 0.7938(15) 0.218(2) 0.186(15) Uiso 0.25 1 d PD B 2
F34B F 0.8367(9) 0.8125(6) 0.1162(9) 0.035(2) Uiso 0.25 1 d PD B 2
B30C B 0.7600(16) 0.7459(11) 0.1924(16) 0.048(7) Uiso 0.25 1 d PD B 3
F32C F 0.8392(13) 0.7068(8) 0.1503(15) 0.064(4) Uiso 0.25 1 d PD B 3
F31C F 0.7903(16) 0.8187(9) 0.2261(16) 0.091(6) Uiso 0.25 1 d PD B 3
F33C F 0.6623(11) 0.7564(8) 0.1080(10) 0.044(4) Uiso 0.25 1 d PD B 3
F34C F 0.7273(17) 0.7063(12) 0.2726(15) 0.113(7) Uiso 0.25 1 d PD B 3
B35A B 0.7292(11) 0.4503(8) 0.8484(10) 0.026(5) Uiso 0.50 1 d PD C 1
F36A F 0.8235(6) 0.4458(5) 0.9307(7) 0.048(2) Uiso 0.50 1 d PD C 1
F37A F 0.6586(6) 0.3865(4) 0.8552(6) 0.0427(17) Uiso 0.50 1 d PD C 1
F38A F 0.7578(9) 0.4450(6) 0.7471(7) 0.079(3) Uiso 0.50 1 d PD C 1
F39A F 0.6676(11) 0.5125(7) 0.8637(11) 0.110(5) Uiso 0.50 1 d PD C 1
B35B B 0.7212(13) 0.4426(9) 0.8408(13) 0.046(8) Uiso 0.50 1 d PD D 2
F36B F 0.8231(7) 0.4275(5) 0.9157(8) 0.058(3) Uiso 0.50 1 d PD D 2
F37B F 0.6636(8) 0.3753(5) 0.8209(8) 0.071(3) Uiso 0.50 1 d PD D 2
F38B F 0.7419(7) 0.4714(5) 0.7455(6) 0.058(2) Uiso 0.50 1 d PD D 2
F39B F 0.6587(7) 0.4959(5) 0.8863(8) 0.057(2) Uiso 0.50 1 d PD D 2

loop_
_atom_site_aniso_label
_atom_site_aniso_U_11
_atom_site_aniso_U_22
_atom_site_aniso_U_33
_atom_site_aniso_U_23
_atom_site_aniso_U_13
_atom_site_aniso_U_12
Fe1A 0.015(2) 0.0308(18) 0.017(2) -0.0042(14) 0.0039(18) -0.0006(14)
N2A 0.062(8) 0.041(6) 0.027(5) -0.008(4) 0.018(5) -0.012(5)
N5A 0.029(9) 0.025(5) 0.023(6) -0.011(4) 0.012(6) 0.005(4)
N8A 0.017(10) 0.035(11) 0.033(11) -0.012(8) 0.009(7) 0.005(8)
S10A 0.048(6) 0.029(3) 0.037(2) -0.001(3) 0.016(4) -0.007(3)
N14A 0.039(8) 0.022(9) 0.015(5) 0.000(5) 0.008(5) -0.015(5)
N23A 0.050(9) 0.043(6) 0.023(7) -0.007(5) 0.016(5) -0.018(6)
N26 0.041(2) 0.039(2) 0.039(2) -0.0057(18) 0.0201(19) -0.0093(18)
S28A 0.035(2) 0.053(2) 0.018(5) -0.008(4) -0.009(3) -0.0008(19)
Fe1B 0.020(3) 0.043(4) 0.0173(19) -0.0025(19) 0.004(2) -0.011(2)
N2B 0.049(7) 0.037(6) 0.070(8) -0.014(5) -0.001(6) -0.007(5)
N5B 0.048(14) 0.031(8) 0.019(7) 0.001(7) 0.004(8) -0.009(6)
N8B 0.036(13) 0.018(7) 0.021(10) 0.003(6) 0.002(7) -0.013(6)
S10B 0.030(3) 0.033(4) 0.039(2) -0.002(4) 0.018(2) -0.009(3)
N14B 0.028(6) 0.014(8) 0.046(7) 0.010(6) 0.005(4) -0.002(5)
N17B 0.019(6) 0.040(8) 0.018(6) -0.002(6) 0.008(4) -0.005(5)
S19B 0.0481(16) 0.0450(16) 0.058(2) -0.0057(15) -0.0032(14) 0.0166(13)
N23B 0.055(10) 0.126(17) 0.021(7) 0.020(7) 0.013(6) 0.002(9)
S28B 0.038(4) 0.049(2) 0.020(5) -0.010(4) -0.003(3) -0.002(3)

loop_
_atom_type_symbol
_atom_type_description
_atom_type_scat_dispersion_real
_atom_type_scat_dispersion_imag
_atom_type_scat_source
C C 0.0181 0.0091 'International Tables Vol C Tables 4.2.6.8 and 6.1.1.4'
H H 0.0000 0.0000 'International Tables Vol C Tables 4.2.6.8 and 6.1.1.4'
B B 0.0090 0.0039 'International Tables Vol C Tables 4.2.6.8 and 6.1.1.4'
F F 0.0727 0.0534 'International Tables Vol C Tables 4.2.6.8 and 6.1.1.4'
Fe Fe -1.1336 3.1974 'International Tables Vol C Tables 4.2.6.8 and 6.1.1.4'
N N 0.0311 0.0180 'International Tables Vol C Tables 4.2.6.8 and 6.1.1.4'
S S 0.3331 0.5567 'International Tables Vol C Tables 4.2.6.8 and 6.1.1.4'

loop_
_geom_angle_atom_site_label_1
_geom_angle_atom_site_label_2
_geom_angle_atom_site_label_3
_geom_angle
N14A Fe1A N17C 77.9(9)
N14A Fe1A N23A 97.2(9)
N17C Fe1A N23A 86.1(11)
N14A Fe1A N5A 97.1(12)
N17C Fe1A N5A 172.3(13)
N23A Fe1A N5A 100.4(8)
N14A Fe1A N8A 92.4(14)
N17C Fe1A N8A 92.5(12)
N23A Fe1A N8A 169.8(13)
N5A Fe1A N8A 81.8(8)
N14A Fe1A N17A 83.6(10)
N17C Fe1A N17A 8.3(19)
N23A Fe1A N17A 91.4(19)
N5A Fe1A N17A 168(2)
N8A Fe1A N17A 86.2(19)
N14A Fe1A N26 167.0(7)
N17C Fe1A N26 89.1(7)
N23A Fe1A N26 81.4(6)
N5A Fe1A N26 95.8(12)
N8A Fe1A N26 88.5(12)
N17A Fe1A N26 83.5(8)
C21A N2A C3A 119.3(9)
C21A N2A C12A 124.5(10)
C3A N2A C12A 116.1(9)
N2A C3A C4A 117.4(10)
N2A C3A H3A1 108.0
C4A C3A H3A1 108.0
N2A C3A H3A2 108.0
C4A C3A H3A2 108.0
H3A1 C3A H3A2 107.2
N5A C4A C3A 114.8(17)
N5A C4A H4A1 108.6
C3A C4A H4A1 108.6
N5A C4A H4A2 108.6
C3A C4A H4A2 108.6
H4A1 C4A H4A2 107.5
C6A N5A C4A 121.2(14)
C6A N5A Fe1A 114.0(12)
C4A N5A Fe1A 124.6(11)
N5A C6A C7A 117.6(13)
N5A C6A H6A 121.2
C7A C6A H6A 121.2
C11A C7A N8A 113.6(14)
C11A C7A C6A 129.3(12)
N8A C7A C6A 117.0(13)
C9A N8A C7A 111.5(17)
C9A N8A Fe1A 138.9(15)
C7A N8A Fe1A 109.6(12)
N8A C9A S10A 113.2(15)
N8A C9A H9A 123.4
S10A C9A H9A 123.4
C11A S10A C9A 90.8(10)
C7A C11A S10A 110.8(11)
C7A C11A H11A 124.6
S10A C11A H11A 124.6
N2A C12A C13A 114.5(9)
N2A C12A H12A 108.6
C13A C12A H12A 108.6
N2A C12A H12B 108.6
C13A C12A H12B 108.6
H12A C12A H12B 107.6
N14A C13A C12A 110.7(11)
N14A C13A H13A 109.5
C12A C13A H13A 109.5
N14A C13A H13B 109.5
C12A C13A H13B 109.5
H13A C13A H13B 108.1
C15C N14A C13A 109.3(15)
C15A N14A C13A 122.4(16)
C15C N14A Fe1A 125.6(14)
C15A N14A Fe1A 111.7(14)
C13A N14A Fe1A 125.0(10)
N14A C15A C16A 123.2(19)
N14A C15A H15A 118.4
C16A C15A H15A 118.4
C20A C16A N17A 113(2)
C20A C16A C15A 135.1(19)
N17A C16A C15A 112(2)
C18A N17A C16A 114(3)
C18A N17A Fe1A 136(2)
C16A N17A Fe1A 109.5(19)
N17A C18A S19A 112(2)
N17A C18A H18A 124.2
S19A C18A H18A 124.2
C20A S19A C18A 91.3(11)
C16A C20A S19A 109.7(14)
C16A C20A H20A 125.1
S19A C20A H20A 125.1
N14A C15C C16C 106.1(18)
N14A C15C H15C 127.0
C16C C15C H15C 127.0
C20C C16C N17C 112.5(19)
C20C C16C C15C 129.6(18)
N17C C16C C15C 117.7(19)
C18C N17C C16C 113(2)
C18C N17C Fe1A 134.1(16)
C16C N17C Fe1A 112.6(16)
N17C C18C S19C 113.0(18)
N17C C18C H18C 123.5
S19C C18C H18C 123.5
C20C S19C C18C 89.8(12)
C16C C20C S19C 111.2(16)
C16C C20C H20C 124.4
S19C C20C H20C 124.4
N2A C21A C22A 116.9(9)
N2A C21A H21A 108.1
C22A C21A H21A 108.1
N2A C21A H21B 108.1
C22A C21A H21B 108.1
H21A C21A H21B 107.3
N23A C22A C21A 112.2(10)
N23A C22A H22A 109.2
C21A C22A H22A 109.2
N23A C22A H22B 109.2
C21A C22A H22B 109.2
H22A C22A H22B 107.9
C24A N23A C22A 117.2(12)
C24A N23A Fe1A 116.7(10)
C22A N23A Fe1A 126.0(9)
N23A C24A C25A 116.6(11)
N23A C24A H24A 121.7
C25A C24A H24A 121.7
C29A C25A N26 109.7(9)
C29A C25A C24A 131.4(10)
N26 C25A C24A 118.6(9)
C27A N26 C25A 120.6(9)
C27A N26 Fe1A 132.6(9)
C25A N26 Fe1A 106.6(6)
N26 C27A S28A 105.6(11)
N26 C27A H27A 127.2
S28A C27A H27A 127.2
C27A S28A C29A 95.5(8)
C25A C29A S28A 108.0(9)
C25A C29A H29A 126.0
S28A C29A H29A 126.0
N26 Fe1B N5B 92.2(12)
N26 Fe1B N23B 77.7(6)
N5B Fe1B N23B 98.8(10)
N26 Fe1B N8B 92.1(13)
N5B Fe1B N8B 77.4(8)
N23B Fe1B N8B 169.1(15)
N26 Fe1B N17B 92.6(4)
N5B Fe1B N17B 168.6(11)
N23B Fe1B N17B 92.3(10)
N8B Fe1B N17B 92.1(10)
N26 Fe1B N14B 169.9(7)
N5B Fe1B N14B 97.9(12)
N23B Fe1B N14B 100.2(10)
N8B Fe1B N14B 90.5(14)
N17B Fe1B N14B 77.6(7)
C3B N2B C21B 116.4(11)
C3B N2B C12B 121.4(11)
C21B N2B C12B 116.4(11)
N2B C3B C4B 108.8(12)
N2B C3B H3B1 109.9
C4B C3B H3B1 109.9
N2B C3B H3B2 109.9
C4B C3B H3B2 109.9
H3B1 C3B H3B2 108.3
N5B C4B C3B 106.0(17)
N5B C4B H4B1 110.5
C3B C4B H4B1 110.5
N5B C4B H4B2 110.5
C3B C4B H4B2 110.5
H4B1 C4B H4B2 108.7
C6B N5B C4B 114.3(16)
C6B N5B Fe1B 119.3(12)
C4B N5B Fe1B 126.0(13)
N5B C6B C7B 115.6(14)
N5B C6B H6B 122.2
C7B C6B H6B 122.2
C11B C7B N8B 114.4(14)
C11B C7B C6B 133.7(14)
N8B C7B C6B 111.7(14)
C9B N8B C7B 111.1(16)
C9B N8B Fe1B 133.4(14)
C7B N8B Fe1B 115.4(12)
N8B C9B S10B 114.4(14)
N8B C9B H9B 122.8
S10B C9B H9B 122.8
C9B S10B C11B 90.0(9)
C7B C11B S10B 109.9(10)
C7B C11B H11B 125.0
S10B C11B H11B 125.0
N2B C12B C13B 111.2(10)
N2B C12B H12C 109.4
C13B C12B H12C 109.4
N2B C12B H12D 109.4
C13B C12B H12D 109.4
H12C C12B H12D 108.0
N14B C13B C12B 113.2(13)
N14B C13B H13C 108.9
C12B C13B H13C 108.9
N14B C13B H13D 108.9
C12B C13B H13D 108.9
H13C C13B H13D 107.7
C15B N14B C13B 118.6(15)
C15B N14B Fe1B 116.5(11)
C13B N14B Fe1B 124.8(10)
N14B C15B C16B 115.4(11)
N14B C15B H15B 122.3
C16B C15B H15B 122.3
C20B C16B N17B 115.0(12)
C20B C16B C15B 129.0(9)
N17B C16B C15B 116.1(11)
C18B N17B C16B 110.2(16)
C18B N17B Fe1B 135.5(10)
C16B N17B Fe1B 113.4(10)
N17B C18B S19B 115.0(11)
N17B C18B H18B 122.5
S19B C18B H18B 122.5
C18B S19B C20B 90.0(6)
C16B C20B S19B 109.8(8)
C16B C20B H20B 125.1
S19B C20B H20B 125.1
N2B C21B C22B 109.4(12)
N2B C21B H21C 109.8
C22B C21B H21C 109.8
N2B C21B H21D 109.8
C22B C21B H21D 109.8
H21C C21B H21D 108.2
N23B C22B C21B 109.4(14)
N23B C22B H22C 109.8
C21B C22B H22C 109.8
N23B C22B H22D 109.8
C21B C22B H22D 109.8
H22C C22B H22D 108.2
C24B N23B C22B 121.6(16)
C24B N23B Fe1B 116.6(12)
C22B N23B Fe1B 121.3(12)
N23B C24B C25B 117.0(12)
N23B C24B H24B 121.5
C25B C24B H24B 121.5
C29B C25B N26 118.9(9)
C29B C25B C24B 131.2(9)
N26 C25B C24B 109.9(8)
C27B N26 C25B 101.2(9)
C27B N26 Fe1B 139.1(9)
C25B N26 Fe1B 117.0(6)
N26 C27B S28B 122.7(11)
N26 C27B H27B 118.7
S28B C27B H27B 118.7
C29B S28B C27B 84.9(8)
C25B C29B S28B 112.0(9)
C25B C29B H29B 124.0
S28B C29B H29B 124.0
F32A B30A F34A 112.4(9)
F32A B30A F33A 116.8(9)
F34A B30A F33A 112.1(8)
F32A B30A F31A 105.1(9)
F34A B30A F31A 102.2(9)
F33A B30A F31A 106.7(9)
F33B B30A F32B 114.6(14)
F33B B30A F31B 115.4(15)
F32B B30A F31B 105.4(11)
F33B B30A F34B 110.9(13)
F32B B30A F34B 108.7(10)
F31B B30A F34B 100.8(10)
F33B B30A F34C 64.4(14)
F32A B30A F34C 84.5(9)
F34A B30A F34C 144.8(10)
F33A B30A F34C 83.8(10)
F32B B30A F34C 67.4(10)
F31B B30A F34C 89.4(12)
F31A B30A F34C 42.7(8)
F34B B30A F34C 169.7(11)
F34C B30C F32C 111.3(15)
F34C B30C F31C 111.1(15)
F32C B30C F31C 115.3(16)
F34C B30C F33C 106.9(15)
F32C B30C F33C 108.6(14)
F31C B30C F33C 103.0(13)
B30C F34C B30A 5.9(9)
F36A B35A F39A 109.4(12)
F36A B35A F38A 110.5(10)
F39A B35A F38A 115.8(11)
F36A B35A F37A 108.6(9)
F39A B35A F37A 106.3(10)
F38A B35A F37A 105.9(10)
F38B B35B F37B 110.4(12)
F38B B35B F36B 110.5(12)
F37B B35B F36B 106.8(11)
F38B B35B F39B 108.7(12)
F37B B35B F39B 111.2(12)
F36B B35B F39B 109.3(11)

loop_
_geom_bond_atom_site_label_1
_geom_bond_atom_site_label_2
_geom_bond_distance
Fe1A N14A 1.93(2)
Fe1A N17C 1.94(3)
Fe1A N23A 1.976(19)
Fe1A N5A 2.05(2)
Fe1A N8A 2.07(2)
Fe1A N17A 2.09(4)
Fe1A N26 2.131(11)
Fe1A N2A 3.444(15)
N2A C21A 1.420(13)
N2A C3A 1.420(12)
N2A C12A 1.435(12)
C3A C4A 1.480(12)
C3A H3A1 0.9900
C3A H3A2 0.9900
C4A N5A 1.467(16)
C4A H4A1 0.9900
C4A H4A2 0.9900
N5A C6A 1.281(16)
C6A C7A 1.472(14)
C6A H6A 0.9500
C7A C11A 1.353(13)
C7A N8A 1.388(15)
N8A C9A 1.298(16)
C9A S10A 1.710(15)
C9A H9A 0.9500
S10A C11A 1.670(14)
C11A H11A 0.9500
C12A C13A 1.544(11)
C12A H12A 0.9900
C12A H12B 0.9900
C13A N14A 1.451(15)
C13A H13A 0.9900
C13A H13B 0.9900
N14A C15C 1.260(18)
N14A C15A 1.296(17)
C15A C16A 1.450(18)
C15A H15A 0.9500
C16A C20A 1.374(17)
C16A N17A 1.388(19)
N17A C18A 1.31(2)
C18A S19A 1.726(16)
C18A H18A 0.9500
S19A C20A 1.715(16)
C20A H20A 0.9500
C15C C16C 1.436(18)
C15C H15C 0.9500
C16C C20C 1.358(18)
C16C N17C 1.395(18)
N17C C18C 1.306(19)
C18C S19C 1.724(17)
C18C H18C 0.9500
S19C C20C 1.722(17)
C20C H20C 0.9500
C21A C22A 1.502(12)
C21A H21A 0.9900
C21A H21B 0.9900
C22A N23A 1.492(14)
C22A H22A 0.9900
C22A H22B 0.9900
N23A C24A 1.292(14)
C24A C25A 1.435(14)
C24A H24A 0.9500
C25A C29A 1.364(13)
C25A N26 1.396(10)
N26 C27A 1.290(14)
C27A S28A 1.694(16)
C27A H27A 0.9500
S28A C29A 1.715(14)
C29A H29A 0.9500
Fe1B N26 1.950(12)
Fe1B N5B 1.97(2)
Fe1B N23B 2.03(2)
Fe1B N8B 2.03(2)
Fe1B N17B 2.06(2)
Fe1B N14B 2.11(2)
Fe1B N2B 3.212(17)
N2B C3B 1.418(15)
N2B C21B 1.422(14)
N2B C12B 1.428(13)
C3B C4B 1.581(15)
C3B H3B1 0.9900
C3B H3B2 0.9900
C4B N5B 1.490(15)
C4B H4B1 0.9900
C4B H4B2 0.9900
N5B C6B 1.290(16)
C6B C7B 1.424(15)
C6B H6B 0.9500
C7B C11B 1.363(14)
C7B N8B 1.388(16)
N8B C9B 1.314(15)
C9B S10B 1.707(14)
C9B H9B 0.9500
S10B C11B 1.721(15)
C11B H11B 0.9500
C12B C13B 1.518(12)
C12B H12C 0.9900
C12B H12D 0.9900
C13B N14B 1.464(15)
C13B H13C 0.9900
C13B H13D 0.9900
N14B C15B 1.274(14)
C15B C16B 1.448(12)
C15B H15B 0.9500
C16B C20B 1.352(13)
C16B N17B 1.379(12)
N17B C18B 1.304(16)
C18B S19B 1.692(11)
C18B H18B 0.9500
S19B C20B 1.703(11)
C20B H20B 0.9500
C21B C22B 1.526(14)
C21B H21C 0.9900
C21B H21D 0.9900
C22B N23B 1.484(16)
C22B H22C 0.9900
C22B H22D 0.9900
N23B C24B 1.263(16)
C24B C25B 1.435(13)
C24B H24B 0.9500
C25B C29B 1.352(13)
C25B N26 1.411(10)
N26 C27B 1.333(13)
C27B S28B 1.735(15)
C27B H27B 0.9500
S28B C29B 1.713(14)
C29B H29B 0.9500
B30A F32A 1.335(11)
B30A F34A 1.360(11)
B30A F33A 1.366(11)
B30A F31A 1.427(12)
B30A F33B 1.313(14)
B30A F32B 1.393(13)
B30A F31B 1.407(14)
B30A F34B 1.439(12)
B30A F34C 1.784(18)
B30C F34C 1.356(17)
B30C F32C 1.379(17)
B30C F31C 1.385(17)
B30C F33C 1.411(17)
B35A F36A 1.358(13)
B35A F39A 1.371(13)
B35A F38A 1.391(13)
B35A F37A 1.434(14)
B35B F38B 1.372(15)
B35B F37B 1.380(15)
B35B F36B 1.398(15)
B35B F39B 1.409(15)
